data_7158636
loop_
_publ_author_name
'Yang, Wen-Fei'
'Shu, Tao'
'Chen, Hong-Ru'
'Qin, Hua-Li'
'Tang, Haolin'

_publ_section_title
;
 A cascade reaction for regioselective construction of pyrazole-containing
 aliphatic sulfonyl fluorides.
;
_journal_issue 17
_journal_name_full 'Organic &amp; biomolecular chemistry'
_journal_page_first 3506
_journal_page_last 3510
_journal_paper_doi 10.1039/d2ob00515h
_journal_volume 20
_journal_year 2022
_chemical_formula_sum 'C8 H11 F N2 O4 S'
_chemical_formula_weight 250.25
_space_group_IT_number 15
_space_group_name_Hall '-C 2yc'
_space_group_name_H-M_alt 'C 1 2/c 1'
_symmetry_cell_setting monoclinic
_symmetry_space_group_name_H-M 'C 1 2/c 1'
_atom_sites_solution_hydrogens geom
_atom_sites_solution_primary direct
_atom_sites_solution_secondary difmap
_audit_creation_method SHELXL-97
_audit_update_record
;
2021-08-28 deposited with the CCDC.	2022-04-06 downloaded from the CCDC.
;
_cell_angle_alpha 90.00
_cell_angle_beta 111.209(4)
_cell_angle_gamma 90.00
_cell_formula_units_Z 8
_cell_length_a 20.3525(18)
_cell_length_b 5.1265(6)
_cell_length_c 23.391(2)
_cell_measurement_reflns_used 994
_cell_measurement_temperature 298(2)
_cell_measurement_theta_max 26.978
_cell_measurement_theta_min 3.248
_cell_volume 2275.2(4)
_computing_cell_refinement 'Bruker SMART'
_computing_data_collection 'Bruker SMART'
_computing_data_reduction 'Bruker SAINT'
_computing_molecular_graphics 'Bruker SHELXTL'
_computing_publication_material 'Bruker SHELXTL'
_computing_structure_refinement 'SHELXL-97 (Sheldrick, 1997)'
_computing_structure_solution 'SHELXS-97 (Sheldrick, 1990)'
_diffrn_ambient_temperature 298(2)
_diffrn_measured_fraction_theta_full 1.000
_diffrn_measured_fraction_theta_max 1.000
_diffrn_measurement_device_type 'CCD area detector'
_diffrn_measurement_method 'phi and omega scans'
_diffrn_radiation_monochromator graphite
_diffrn_radiation_source 'fine-focus sealed tube'
_diffrn_radiation_type MoK\a
_diffrn_radiation_wavelength 0.71073
_diffrn_reflns_av_R_equivalents 0.1089
_diffrn_reflns_av_sigmaI/netI 0.0897
_diffrn_reflns_limit_h_max 24
_diffrn_reflns_limit_h_min -23
_diffrn_reflns_limit_k_max 5
_diffrn_reflns_limit_k_min -6
_diffrn_reflns_limit_l_max 22
_diffrn_reflns_limit_l_min -27
_diffrn_reflns_number 5292
_diffrn_reflns_theta_full 25.02
_diffrn_reflns_theta_max 25.02
_diffrn_reflns_theta_min 1.87
_exptl_absorpt_coefficient_mu 0.299
_exptl_absorpt_correction_T_max 0.9881
_exptl_absorpt_correction_T_min 0.9235
_exptl_absorpt_correction_type multi-scan
_exptl_absorpt_process_details sadabs
_exptl_crystal_density_diffrn 1.461
_exptl_crystal_density_meas 0
_exptl_crystal_density_method 'not measured'
_exptl_crystal_F_000 1040
_exptl_crystal_size_max 0.27
_exptl_crystal_size_mid 0.15
_exptl_crystal_size_min 0.04
_refine_diff_density_max 0.269
_refine_diff_density_min -0.267
_refine_diff_density_rms 0.064
_refine_ls_extinction_coef 0.0010(5)
_refine_ls_extinction_expression Fc^*^=kFc[1+0.001xFc^2^\l^3^/sin(2\q)]^-1/4^
_refine_ls_extinction_method SHELXL
_refine_ls_goodness_of_fit_ref 1.015
_refine_ls_hydrogen_treatment mixed
_refine_ls_matrix_type full
_refine_ls_number_parameters 147
_refine_ls_number_reflns 2003
_refine_ls_number_restraints 0
_refine_ls_restrained_S_all 1.015
_refine_ls_R_factor_all 0.1260
_refine_ls_R_factor_gt 0.0740
_refine_ls_shift/su_max 0.001
_refine_ls_shift/su_mean 0.000
_refine_ls_structure_factor_coef Fsqd
_refine_ls_weighting_details 'calc w=1/[\s^2^(Fo^2^)+(0.0887P)^2^+0.0000P] where P=(Fo^2^+2Fc^2^)/3'
_refine_ls_weighting_scheme calc
_refine_ls_wR_factor_gt 0.1857
_refine_ls_wR_factor_ref 0.2077
_reflns_number_gt 1017
_reflns_number_total 2003
_reflns_threshold_expression >2sigma(I)
_cod_data_source_file d2ob00515h2.cif
_cod_data_source_block 201110b
_cod_depositor_comments
;
The following automatic conversions were performed:

data item '_symmetry_cell_setting' value 'Monoclinic' was changed to
'monoclinic' in accordance with the
/home/data/users/saulius/crontab/automatic-downloads/rss-feeds/RSC/lib/dictionaries/cif_core.dic
dictionary named 'cif_core.dic' version 2.4.2 last updated on
2011-04-26.

Automatic conversion script
Id: cif_fix_values 7556 2019-12-06 15:28:31Z antanas 

 Adding full bibliography for 7158636.cif.
;
_cod_original_cell_volume 2275.3(4)
_cod_original_sg_symbol_H-M C2/c
_cod_database_code 7158636

loop_
_symmetry_equiv_pos_as_xyz
'x, y, z'
'-x, y, -z+1/2'
'x+1/2, y+1/2, z'
'-x+1/2, y+1/2, -z+1/2'
'-x, -y, -z'
'x, -y, z-1/2'
'-x+1/2, -y+1/2, -z'
'x+1/2, -y+1/2, z-1/2'

loop_
_atom_site_label
_atom_site_type_symbol
_atom_site_fract_x
_atom_site_fract_y
_atom_site_fract_z
_atom_site_U_iso_or_equiv
_atom_site_adp_type
_atom_site_occupancy
_atom_site_symmetry_multiplicity
_atom_site_calc_flag
_atom_site_refinement_flags
_atom_site_disorder_assembly
_atom_site_disorder_group
F1 F 0.0879(2) 1.0621(6) 1.0483(2) 0.1360(14) Uani 1 1 d . . .
N1 N 0.1217(2) 0.7629(7) 0.94783(18) 0.0656(10) Uani 1 1 d . . .
N2 N 0.16884(18) 0.9162(7) 0.93720(17) 0.0658(10) Uani 1 1 d . . .
O1 O 0.12249(18) 1.3597(7) 0.81560(16) 0.0880(11) Uani 1 1 d . . .
O2 O 0.22673(19) 1.3026(7) 0.88716(18) 0.0993(13) Uani 1 1 d . . .
O3 O 0.05069(19) 0.6526(7) 1.0676(2) 0.1120(14) Uani 1 1 d . . .
O4 O 0.1414(3) 0.8758(10) 1.1457(2) 0.1419(17) Uani 1 1 d . . .
S1 S 0.10887(7) 0.8206(3) 1.08247(7) 0.0869(6) Uani 1 1 d . . .
C1 C 0.1655(3) 1.2527(9) 0.8652(3) 0.0702(13) Uani 1 1 d . . .
C2 C 0.1309(2) 1.0637(9) 0.8903(2) 0.0647(12) Uani 1 1 d . . .
C3 C 0.0594(3) 1.0046(11) 0.8723(2) 0.0829(15) Uani 1 1 d . . .
H3 H 0.0222 1.0830 0.8413 0.099 Uiso 1 1 calc R . .
C4 C 0.0559(3) 0.8085(11) 0.9098(3) 0.0830(15) Uani 1 1 d . . .
H4 H 0.0154 0.7224 0.9092 0.100 Uiso 1 1 calc R . .
C5 C 0.1447(2) 0.5706(9) 0.9961(2) 0.0733(13) Uani 1 1 d . . .
H5A H 0.1815 0.4652 0.9905 0.088 Uiso 1 1 calc R . .
H5B H 0.1054 0.4561 0.9925 0.088 Uiso 1 1 calc R . .
C6 C 0.1717(2) 0.6839(10) 1.0587(2) 0.0706(13) Uani 1 1 d . . .
H6A H 0.2063 0.8165 1.0603 0.085 Uiso 1 1 calc R . .
H6B H 0.1958 0.5477 1.0875 0.085 Uiso 1 1 calc R . .
C7 C 0.1536(3) 1.5439(12) 0.7850(3) 0.107(2) Uani 1 1 d . . .
H7A H 0.1784 1.6808 0.8132 0.128 Uiso 1 1 calc R . .
H7B H 0.1869 1.4551 0.7707 0.128 Uiso 1 1 calc R . .
C8 C 0.0977(4) 1.6519(16) 0.7346(3) 0.158(3) Uani 1 1 d . . .
H8A H 0.0689 1.5137 0.7106 0.237 Uiso 1 1 calc R . .
H8B H 0.1169 1.7513 0.7095 0.237 Uiso 1 1 calc R . .
H8C H 0.0696 1.7636 0.7495 0.237 Uiso 1 1 calc R . .

loop_
_atom_site_aniso_label
_atom_site_aniso_U_11
_atom_site_aniso_U_22
_atom_site_aniso_U_33
_atom_site_aniso_U_23
_atom_site_aniso_U_13
_atom_site_aniso_U_12
F1 0.157(3) 0.080(2) 0.216(4) 0.023(2) 0.121(3) 0.027(2)
N1 0.068(2) 0.067(2) 0.072(3) -0.0005(18) 0.037(2) -0.005(2)
N2 0.057(2) 0.073(3) 0.076(3) 0.001(2) 0.035(2) -0.0064(19)
O1 0.081(2) 0.108(3) 0.077(3) 0.021(2) 0.0307(19) -0.001(2)
O2 0.080(2) 0.093(3) 0.122(3) 0.028(2) 0.033(2) -0.012(2)
O3 0.102(2) 0.081(3) 0.199(4) -0.013(2) 0.110(3) -0.021(2)
O4 0.173(4) 0.178(5) 0.092(3) -0.033(3) 0.068(3) -0.006(4)
S1 0.0973(11) 0.0842(10) 0.1014(13) -0.0037(8) 0.0625(9) 0.0044(8)
C1 0.066(3) 0.080(3) 0.071(4) -0.003(3) 0.032(3) -0.005(3)
C2 0.062(3) 0.072(3) 0.066(3) -0.004(2) 0.031(2) 0.002(2)
C3 0.064(3) 0.103(4) 0.079(4) 0.012(3) 0.022(3) 0.005(3)
C4 0.068(3) 0.097(4) 0.093(4) 0.002(3) 0.040(3) -0.012(3)
C5 0.078(3) 0.065(3) 0.093(4) 0.002(3) 0.050(3) 0.001(2)
C6 0.060(3) 0.082(3) 0.076(4) 0.005(3) 0.032(2) 0.006(2)
C7 0.109(4) 0.115(5) 0.097(5) 0.034(4) 0.038(4) -0.009(4)
C8 0.197(7) 0.155(7) 0.125(7) 0.050(5) 0.060(6) -0.001(6)

loop_
_atom_type_symbol
_atom_type_description
_atom_type_scat_dispersion_real
_atom_type_scat_dispersion_imag
_atom_type_scat_source
C C 0.0033 0.0016 'International Tables Vol C Tables 4.2.6.8 and 6.1.1.4'
H H 0.0000 0.0000 'International Tables Vol C Tables 4.2.6.8 and 6.1.1.4'
N N 0.0061 0.0033 'International Tables Vol C Tables 4.2.6.8 and 6.1.1.4'
O O 0.0106 0.0060 'International Tables Vol C Tables 4.2.6.8 and 6.1.1.4'
F F 0.0171 0.0103 'International Tables Vol C Tables 4.2.6.8 and 6.1.1.4'
S S 0.1246 0.1234 'International Tables Vol C Tables 4.2.6.8 and 6.1.1.4'

loop_
_geom_angle_atom_site_label_1
_geom_angle_atom_site_label_2
_geom_angle_atom_site_label_3
_geom_angle
_geom_angle_site_symmetry_1
_geom_angle_site_symmetry_3
_geom_angle_publ_flag
N2 N1 C4 112.9(4) . . ?
N2 N1 C5 119.9(4) . . ?
C4 N1 C5 127.2(4) . . ?
C2 N2 N1 104.3(3) . . ?
C1 O1 C7 116.1(4) . . ?
O3 S1 O4 114.7(3) . . ?
O3 S1 F1 109.4(3) . . ?
O4 S1 F1 109.8(3) . . ?
O3 S1 C6 109.2(2) . . ?
O4 S1 C6 107.3(3) . . ?
F1 S1 C6 106.0(2) . . ?
O2 C1 O1 123.9(5) . . ?
O2 C1 C2 124.0(5) . . ?
O1 C1 C2 112.1(4) . . ?
N2 C2 C3 110.9(4) . . ?
N2 C2 C1 119.7(4) . . ?
C3 C2 C1 129.4(5) . . ?
C4 C3 C2 105.2(5) . . ?
C4 C3 H3 127.4 . . ?
C2 C3 H3 127.4 . . ?
N1 C4 C3 106.6(4) . . ?
N1 C4 H4 126.7 . . ?
C3 C4 H4 126.7 . . ?
N1 C5 C6 113.8(4) . . ?
N1 C5 H5A 108.8 . . ?
C6 C5 H5A 108.8 . . ?
N1 C5 H5B 108.8 . . ?
C6 C5 H5B 108.8 . . ?
H5A C5 H5B 107.7 . . ?
C5 C6 S1 115.1(3) . . ?
C5 C6 H6A 108.5 . . ?
S1 C6 H6A 108.5 . . ?
C5 C6 H6B 108.5 . . ?
S1 C6 H6B 108.5 . . ?
H6A C6 H6B 107.5 . . ?
C8 C7 O1 107.4(5) . . ?
C8 C7 H7A 110.2 . . ?
O1 C7 H7A 110.2 . . ?
C8 C7 H7B 110.2 . . ?
O1 C7 H7B 110.2 . . ?
H7A C7 H7B 108.5 . . ?
C7 C8 H8A 109.5 . . ?
C7 C8 H8B 109.5 . . ?
H8A C8 H8B 109.5 . . ?
C7 C8 H8C 109.5 . . ?
H8A C8 H8C 109.5 . . ?
H8B C8 H8C 109.5 . . ?

loop_
_geom_bond_atom_site_label_1
_geom_bond_atom_site_label_2
_geom_bond_distance
_geom_bond_site_symmetry_2
_geom_bond_publ_flag
F1 S1 1.452(4) . ?
N1 N2 1.331(4) . ?
N1 C4 1.334(6) . ?
N1 C5 1.443(6) . ?
N2 C2 1.327(5) . ?
O1 C1 1.296(6) . ?
O1 C7 1.461(6) . ?
O2 C1 1.190(5) . ?
O3 S1 1.402(4) . ?
O4 S1 1.412(5) . ?
S1 C6 1.718(4) . ?
C1 C2 1.442(6) . ?
C2 C3 1.393(6) . ?
C3 C4 1.352(7) . ?
C3 H3 0.9300 . ?
C4 H4 0.9300 . ?
C5 C6 1.485(6) . ?
C5 H5A 0.9700 . ?
C5 H5B 0.9700 . ?
C6 H6A 0.9700 . ?
C6 H6B 0.9700 . ?
C7 C8 1.422(8) . ?
C7 H7A 0.9700 . ?
C7 H7B 0.9700 . ?
C8 H8A 0.9600 . ?
C8 H8B 0.9600 . ?
C8 H8C 0.9600 . ?

loop_
_geom_torsion_atom_site_label_1
_geom_torsion_atom_site_label_2
_geom_torsion_atom_site_label_3
_geom_torsion_atom_site_label_4
_geom_torsion
_geom_torsion_site_symmetry_1
_geom_torsion_site_symmetry_2
_geom_torsion_site_symmetry_3
_geom_torsion_site_symmetry_4
_geom_torsion_publ_flag
C4 N1 N2 C2 -0.3(5) . . . . ?
C5 N1 N2 C2 179.0(4) . . . . ?
C7 O1 C1 O2 2.5(8) . . . . ?
C7 O1 C1 C2 -176.8(4) . . . . ?
N1 N2 C2 C3 1.1(5) . . . . ?
N1 N2 C2 C1 -178.7(4) . . . . ?
O2 C1 C2 N2 -6.6(7) . . . . ?
O1 C1 C2 N2 172.7(4) . . . . ?
O2 C1 C2 C3 173.7(5) . . . . ?
O1 C1 C2 C3 -7.0(7) . . . . ?
N2 C2 C3 C4 -1.5(6) . . . . ?
C1 C2 C3 C4 178.3(5) . . . . ?
N2 N1 C4 C3 -0.7(6) . . . . ?
C5 N1 C4 C3 -179.9(4) . . . . ?
C2 C3 C4 N1 1.2(6) . . . . ?
N2 N1 C5 C6 69.1(5) . . . . ?
C4 N1 C5 C6 -111.7(5) . . . . ?
N1 C5 C6 S1 71.3(5) . . . . ?
O3 S1 C6 C5 45.0(5) . . . . ?
O4 S1 C6 C5 169.9(4) . . . . ?
F1 S1 C6 C5 -72.8(4) . . . . ?
C1 O1 C7 C8 -176.1(6) . . . . ?
